data_4105678
loop_
_publ_author_name
'Natalia B. Shustova'
'Dmitry V. Peryshkov'
'Igor V. Kuvychko'
'Yu-Sheng Chen'
'Mary A. Mackey'
'Curtis E. Coumbe'
'David T. Heaps'
'Bridget S. Confait'
'Thomas Heine'
'J. Paige Phillips'
'Steven Stevenson'
'Lothar Dunsch'
'Alexey A. Popov'
'Steven H. Strauss'
'Olga V. Boltalina'

_publ_contact_author_address
; 
Chemistry Department
Colorado State University
Fort Collins CO 80523
;
_publ_contact_author_email ovbolt@lamar.colostate.edu
_publ_contact_author_fax 970-491-1801
_publ_contact_author_name 'Olga V. Boltalina'
_publ_contact_author_phone 970-491-5088
_publ_section_title
;
 Poly(perfluoroalkylation) of Metallic Nitride Fullerenes Reveals
 Addition-Pattern Guidelines: Synthesis and Characterization of a Family
 of Sc3N@C80(CF3)n (n = 2-16) and Their Radical Anions
;
_journal_name_full 'Journal of the American Chemical Society'
_journal_page_first 2672
_journal_page_last 2690
_journal_paper_doi 10.1021/ja109462j
_journal_volume 133
_journal_year 2011
_chemical_formula_moiety 'C92 F36 N Sc3, C S2'
_chemical_formula_sum 'C93 F36 N S2 Sc3'
_chemical_formula_weight 2013.94
_chemical_name_systematic
; 
 ? 
;
_space_group_IT_number 14
_symmetry_cell_setting monoclinic
_symmetry_space_group_name_Hall '-P 2ybc'
_symmetry_space_group_name_H-M 'P 1 21/c 1'
_atom_sites_solution_primary direct
_atom_sites_solution_secondary difmap
_audit_creation_method SHELXL-97
_cell_angle_alpha 90.00
_cell_angle_beta 115.789(3)
_cell_angle_gamma 90.00
_cell_formula_units_Z 4
_cell_length_a 13.2899(14)
_cell_length_b 38.424(5)
_cell_length_c 13.5862(16)
_cell_measurement_reflns_used 9926
_cell_measurement_temperature 120(2)
_cell_measurement_theta_max 17.84
_cell_measurement_theta_min 2.26
_cell_volume 6246.8(13)
_computing_cell_refinement 'APEX II v.2.2 (Bruker, 2007)'
_computing_data_collection 'APEX II v.2.2 (Bruker, 2007)'
_computing_data_reduction 'APEX II v.2.2 (Bruker, 2007)'
_computing_molecular_graphics 'SHELXTL (Bruker, 2008)'
_computing_publication_material 'SHELXTL (Bruker, 2008)'
_computing_structure_refinement 'SHELXTL, v. 6.14, Bruker AXS'
_computing_structure_solution 'SHELXTL, v. 6.14, Bruker AXS'
_diffrn_ambient_temperature 120(2)
_diffrn_measured_fraction_theta_full 0.999
_diffrn_measured_fraction_theta_max 0.999
_diffrn_measurement_device 'three-circle goniometer with fixed chi'
_diffrn_measurement_device_type 'Bruker D8 goniometer'
_diffrn_measurement_method 'omega and phi scans'
_diffrn_radiation_monochromator 'diamond 1 1 1'
_diffrn_radiation_source synchrotron
_diffrn_radiation_type synchrotron
_diffrn_radiation_wavelength 0.41328
_diffrn_reflns_av_R_equivalents 0.1528
_diffrn_reflns_av_sigmaI/netI 0.0965
_diffrn_reflns_limit_h_max 16
_diffrn_reflns_limit_h_min -17
_diffrn_reflns_limit_k_max 50
_diffrn_reflns_limit_k_min -48
_diffrn_reflns_limit_l_max 17
_diffrn_reflns_limit_l_min -17
_diffrn_reflns_number 126616
_diffrn_reflns_theta_full 15.79
_diffrn_reflns_theta_max 15.79
_diffrn_reflns_theta_min 0.99
_diffrn_standards_decay_% 0
_diffrn_standards_interval_count 0
_diffrn_standards_interval_time 0
_diffrn_standards_number 0
_exptl_absorpt_coefficient_mu 0.141
_exptl_absorpt_correction_T_max 0.9982
_exptl_absorpt_correction_T_min 0.9959
_exptl_absorpt_correction_type multi-scan
_exptl_absorpt_process_details 'SADABS, v. 2.10, Bruker AXS, Madison, WI'
_exptl_crystal_colour brown
_exptl_crystal_density_diffrn 2.141
_exptl_crystal_description prism
_exptl_crystal_F_000 3936
_exptl_crystal_size_max 0.03
_exptl_crystal_size_mid 0.02
_exptl_crystal_size_min 0.01
_refine_diff_density_max 0.953
_refine_diff_density_min -0.621
_refine_diff_density_rms 0.096
_refine_ls_extinction_method none
_refine_ls_goodness_of_fit_ref 1.008
_refine_ls_matrix_type full
_refine_ls_number_parameters 1274
_refine_ls_number_reflns 14910
_refine_ls_number_restraints 121
_refine_ls_restrained_S_all 1.015
_refine_ls_R_factor_all 0.1138
_refine_ls_R_factor_gt 0.0511
_refine_ls_shift/su_max 0.001
_refine_ls_shift/su_mean 0.000
_refine_ls_structure_factor_coef Fsqd
_refine_ls_weighting_details 'calc w=1/[\s^2^(Fo^2^)+(0.0457P)^2^+5.3166P] where P=(Fo^2^+2Fc^2^)/3'
_refine_ls_weighting_scheme calc
_refine_ls_wR_factor_gt 0.0990
_refine_ls_wR_factor_ref 0.1188
_reflns_number_gt 8916
_reflns_number_total 14910
_reflns_threshold_expression >2sigma(I)
_cod_data_source_file ja109462j_si_003.cif
_cod_data_source_block d
_cod_original_cell_volume 6246.7(12)
_cod_original_sg_symbol_H-M 'P 21/c'
_cod_database_code 4105678

loop_
_symmetry_equiv_pos_as_xyz
'x, y, z'
'-x, y+1/2, -z+1/2'
'-x, -y, -z'
'x, -y-1/2, z-1/2'

loop_
_atom_site_label
_atom_site_type_symbol
_atom_site_fract_x
_atom_site_fract_y
_atom_site_fract_z
_atom_site_U_iso_or_equiv
_atom_site_adp_type
_atom_site_occupancy
_atom_site_symmetry_multiplicity
_atom_site_calc_flag
_atom_site_refinement_flags
_atom_site_disorder_assembly
_atom_site_disorder_group
C1 C 1.0614(3) 0.86892(9) 0.1273(3) 0.0138(7) Uani 1 1 d . . .
C2 C 0.9561(3) 0.85127(9) 0.0417(3) 0.0130(7) Uani 1 1 d . . .
C3 C 0.8961(3) 0.87627(9) -0.0543(3) 0.0146(7) Uani 1 1 d . . .
C4 C 0.9298(3) 0.91130(9) 0.0081(3) 0.0141(7) Uani 1 1 d . . .
C5 C 1.0216(3) 0.90683(9) 0.1099(3) 0.0129(7) Uani 1 1 d . . .
C6 C 1.0435(3) 0.92983(9) 0.1959(3) 0.0140(7) Uani 1 1 d . . .
C7 C 1.1214(3) 0.92044(8) 0.3142(3) 0.0129(7) Uani 1 1 d . . .
C8 C 1.1168(3) 0.88085(9) 0.3295(3) 0.0136(7) Uani 1 1 d . . .
C9 C 1.0826(3) 0.85741(8) 0.2424(3) 0.0117(7) Uani 1 1 d . . .
C10 C 1.0412(3) 0.82525(8) 0.2554(3) 0.0124(7) Uani 1 1 d . . .
C011 C 1.1667(3) 0.86122(9) 0.1098(3) 0.0170(7) Uani 1 1 d . . .
C11 C 0.9615(3) 0.80450(8) 0.1638(3) 0.0109(7) Uani 1 1 d . . .
C12 C 0.9174(3) 0.81857(9) 0.0550(3) 0.0129(7) Uani 1 1 d . . .
C13 C 0.8010(3) 0.80997(9) -0.0148(3) 0.0143(7) Uani 1 1 d . . .
C14 C 0.7313(3) 0.83764(9) -0.0814(3) 0.0137(7) Uani 1 1 d . . .
C15 C 0.7706(3) 0.87120(9) -0.0968(3) 0.0150(7) Uani 1 1 d . . .
C16 C 0.6992(3) 0.89892(9) -0.1209(3) 0.0154(7) Uani 1 1 d . . .
C17 C 0.7359(3) 0.93732(9) -0.1010(3) 0.0164(7) Uani 1 1 d . . .
C18 C 0.8558(3) 0.93950(9) -0.0104(3) 0.0135(7) Uani 1 1 d . . .
C19 C 0.8812(3) 0.96382(9) 0.0735(3) 0.0146(7) Uani 1 1 d . . .
C20 C 0.9730(3) 0.95871(8) 0.1762(3) 0.0137(7) Uani 1 1 d U . .
C21 C 0.9546(3) 0.97652(9) 0.2629(3) 0.0145(7) Uani 1 1 d . . .
C22 C 1.0049(3) 0.96284(9) 0.3729(3) 0.0153(7) Uani 1 1 d . . .
C23 C 1.0726(3) 0.93279(8) 0.3920(3) 0.0132(7) Uani 1 1 d . . .
C24 C 1.1009(3) 0.90666(9) 0.4855(3) 0.0150(7) Uani 1 1 d . A .
C25 C 1.1041(3) 0.87317(9) 0.4246(3) 0.0125(7) Uani 1 1 d . . .
C26 C 1.0583(3) 0.84097(9) 0.4351(3) 0.0129(7) Uani 1 1 d . . .
C27 C 1.0312(3) 0.81700(9) 0.3519(3) 0.0126(7) Uani 1 1 d . . .
C28 C 0.9522(3) 0.78579(9) 0.3304(3) 0.0124(7) Uani 1 1 d . B .
C29 C 0.8948(3) 0.78601(8) 0.2045(3) 0.0125(7) Uani 1 1 d . . .
C30 C 0.7807(3) 0.78023(8) 0.1417(3) 0.0132(7) Uani 1 1 d . . .
C031 C 0.9314(3) 0.87129(10) -0.1505(3) 0.0197(8) Uani 1 1 d . . .
C31 C 0.7349(3) 0.79178(8) 0.0311(3) 0.0123(7) Uani 1 1 d . . .
C32 C 0.6256(3) 0.80666(9) -0.0134(3) 0.0129(7) Uani 1 1 d . . .
C33 C 0.6235(3) 0.83448(9) -0.0832(3) 0.0137(7) Uani 1 1 d . . .
C34 C 0.5491(3) 0.86363(9) -0.1060(3) 0.0138(7) Uani 1 1 d . . .
C35 C 0.5908(3) 0.89585(9) -0.1226(3) 0.0142(7) Uani 1 1 d . . .
C36 C 0.5627(3) 0.92758(9) -0.0864(3) 0.0160(7) Uani 1 1 d . . .
C37 C 0.6535(3) 0.95200(9) -0.0591(3) 0.0147(7) Uani 1 1 d . . .
C38 C 0.6792(3) 0.97456(9) 0.0274(3) 0.0156(7) Uani 1 1 d . . .
C39 C 0.7980(3) 0.98916(9) 0.0859(3) 0.0149(7) Uani 1 1 d . . .
C40 C 0.8407(3) 0.98899(9) 0.2119(3) 0.0156(7) Uani 1 1 d . . .
C41 C 0.7701(3) 0.98871(9) 0.2631(3) 0.0163(7) Uani 1 1 d . . .
C42 C 0.8181(3) 0.97648(8) 0.3754(3) 0.0139(7) Uani 1 1 d . . .
C43 C 0.9344(3) 0.96465(9) 0.4309(3) 0.0135(7) Uani 1 1 d . . .
C44 C 0.9322(3) 0.93448(9) 0.4930(3) 0.0137(7) Uani 1 1 d . . .
C45 C 1.0026(3) 0.90447(9) 0.5140(3) 0.0132(7) Uani 1 1 d . . .
C46 C 0.9635(3) 0.87266(9) 0.5315(3) 0.0133(7) Uani 1 1 d . . .
C47 C 1.0063(3) 0.83710(9) 0.5141(3) 0.0134(7) Uani 1 1 d . . .
C48 C 0.8945(3) 0.81674(9) 0.4598(3) 0.0136(7) Uani 1 1 d . . .
C49 C 0.8664(3) 0.79303(8) 0.3749(3) 0.0119(7) Uani 1 1 d . . .
C50 C 0.7516(3) 0.78549(8) 0.3104(3) 0.0137(7) Uani 1 1 d . . .
C51 C 0.7041(3) 0.77052(9) 0.1946(3) 0.0143(7) Uani 1 1 d . C .
C52 C 0.5899(3) 0.78979(8) 0.1419(3) 0.0133(7) Uani 1 1 d . . .
C53 C 0.5564(3) 0.80621(8) 0.0449(3) 0.0128(7) Uani 1 1 d . . .
C54 C 0.4575(3) 0.83191(9) 0.0045(3) 0.0140(7) Uani 1 1 d . . .
C55 C 0.4739(3) 0.86343(9) -0.0574(3) 0.0135(7) Uani 1 1 d . . .
C56 C 0.4502(3) 0.89404(9) -0.0175(3) 0.0135(7) Uani 1 1 d . . .
C57 C 0.4962(3) 0.92692(9) -0.0292(3) 0.0154(7) Uani 1 1 d . . .
C58 C 0.5203(3) 0.95130(9) 0.0546(3) 0.0134(7) Uani 1 1 d . . .
C59 C 0.6104(3) 0.97510(8) 0.0835(3) 0.0143(7) Uani 1 1 d . . .
C60 C 0.6505(3) 0.98276(8) 0.1979(3) 0.0152(7) Uani 1 1 d . . .
C61 C 0.5857(3) 0.96401(8) 0.2387(3) 0.0141(7) Uani 1 1 d . . .
C62 C 0.6232(3) 0.95442(9) 0.3572(3) 0.0150(7) Uani 1 1 d . . .
C63 C 0.7508(3) 0.95600(9) 0.4111(3) 0.0146(7) Uani 1 1 d . . .
C64 C 0.8203(3) 0.93019(9) 0.4824(3) 0.0142(7) Uani 1 1 d . . .
C65 C 0.7796(3) 0.89706(9) 0.4969(3) 0.0144(7) Uani 1 1 d . . .
C66 C 0.8525(3) 0.86891(9) 0.5205(3) 0.0132(7) Uani 1 1 d . . .
C67 C 0.8107(3) 0.83470(9) 0.4762(3) 0.0135(7) Uani 1 1 d . . .
C68 C 0.6960(3) 0.82860(9) 0.4092(3) 0.0138(7) Uani 1 1 d . . .
C69 C 0.6687(3) 0.80250(8) 0.3288(3) 0.0127(7) Uani 1 1 d . . .
C70 C 0.5521(3) 0.80027(9) 0.2308(3) 0.0124(7) Uani 1 1 d . D .
C071 C 1.2388(3) 0.93547(9) 0.3427(3) 0.0177(8) Uani 1 1 d . . .
C71 C 0.4951(3) 0.83654(9) 0.2060(3) 0.0129(7) Uani 1 1 d . . .
C72 C 0.4505(3) 0.85009(9) 0.1016(3) 0.0130(7) Uani 1 1 d . . .
C73 C 0.4312(3) 0.88694(9) 0.0793(3) 0.0136(7) Uani 1 1 d . . .
C74 C 0.4544(3) 0.91182(9) 0.1638(3) 0.0144(7) Uani 1 1 d . . .
C75 C 0.5045(3) 0.94380(9) 0.1519(3) 0.0147(7) Uani 1 1 d . . .
C76 C 0.4952(3) 0.89832(9) 0.2748(3) 0.0148(7) Uani 1 1 d . . .
C77 C 0.5881(3) 0.91635(9) 0.3588(3) 0.0141(7) Uani 1 1 d . . .
C78 C 0.6621(3) 0.89114(9) 0.4302(3) 0.0133(7) Uani 1 1 d . . .
C79 C 0.6196(3) 0.85727(9) 0.3916(3) 0.0141(7) Uani 1 1 d . . .
C80 C 0.5166(3) 0.86087(9) 0.2953(3) 0.0140(7) Uani 1 1 d . . .
C100 C 0.4474(4) 0.84154(12) 0.5455(4) 0.0344(10) Uani 1 1 d . . .
C171 C 0.7227(3) 0.95383(10) -0.2089(3) 0.0207(8) Uani 1 1 d . . .
C241 C 1.2096(3) 0.91466(9) 0.5915(3) 0.0176(8) Uani 1 1 d D . .
C281 C 1.0198(3) 0.75140(9) 0.3748(3) 0.0184(8) Uani 1 1 d D . .
C391 C 0.8089(3) 1.02686(9) 0.0523(3) 0.0204(8) Uani 1 1 d . . .
C471 C 1.0866(3) 0.82095(10) 0.6236(3) 0.0193(8) Uani 1 1 d . . .
C511 C 0.6889(3) 0.73053(9) 0.1881(3) 0.0192(8) Uani 1 1 d D . .
C541 C 0.3482(3) 0.81258(9) -0.0669(3) 0.0183(8) Uani 1 1 d . . .
C621 C 0.5721(3) 0.97797(9) 0.4149(3) 0.0195(8) Uani 1 1 d . . .
C701 C 0.4732(3) 0.77380(9) 0.2516(3) 0.0160(7) Uani 1 1 d D . .
F011 F 1.26100(16) 0.86750(6) 0.20042(17) 0.0236(5) Uani 1 1 d . . .
F012 F 1.17058(17) 0.82774(5) 0.08462(18) 0.0245(5) Uani 1 1 d . . .
F013 F 1.17073(18) 0.88037(6) 0.02959(18) 0.0277(5) Uani 1 1 d . . .
F031 F 0.9969(2) 0.84351(6) -0.13306(18) 0.0291(5) Uani 1 1 d . . .
F032 F 0.98516(19) 0.89870(6) -0.16391(18) 0.0277(5) Uani 1 1 d . . .
F033 F 0.84220(19) 0.86567(6) -0.24619(16) 0.0295(5) Uani 1 1 d . . .
F071 F 1.24160(18) 0.96920(6) 0.36781(19) 0.0285(5) Uani 1 1 d . . .
F072 F 1.31858(18) 0.91994(7) 0.4277(2) 0.0422(7) Uani 1 1 d . . .
F073 F 1.26457(18) 0.93369(6) 0.25816(18) 0.0285(5) Uani 1 1 d . . .
F171 F 0.7820(2) 0.93644(6) -0.25132(18) 0.0338(6) Uani 1 1 d . . .
F172 F 0.61567(19) 0.95241(7) -0.28273(18) 0.0343(6) Uani 1 1 d . . .
F173 F 0.7553(2) 0.98670(6) -0.19814(19) 0.0376(6) Uani 1 1 d . . .
F241 F 1.1927(3) 0.91247(17) 0.6820(2) 0.0283(14) Uani 0.787(17) 1 d PD A 1
F242 F 1.2432(4) 0.94767(10) 0.5901(4) 0.0264(12) Uani 0.787(17) 1 d PD A 1
F243 F 1.2943(3) 0.89378(12) 0.6061(4) 0.0232(12) Uani 0.787(17) 1 d PD A 1
F244 F 1.2209(15) 0.8916(7) 0.6686(14) 0.052(9) Uani 0.213(17) 1 d PD A 2
F245 F 1.3030(10) 0.9105(8) 0.5751(16) 0.039(6) Uani 0.213(17) 1 d PD A 2
F246 F 1.205(2) 0.9462(4) 0.6222(19) 0.059(9) Uani 0.213(17) 1 d PD A 2
F281 F 1.0193(3) 0.73147(8) 0.2975(2) 0.0404(10) Uani 0.844(3) 1 d PD B 1
F282 F 0.9814(3) 0.73317(7) 0.4348(3) 0.0392(9) Uani 0.844(3) 1 d PD B 1
F283 F 1.1268(2) 0.75813(7) 0.4432(2) 0.0339(8) Uani 0.844(3) 1 d PD B 1
F284 F 1.0823(13) 0.7509(4) 0.4759(10) 0.0339(8) Uani 0.156(3) 1 d PD B 2
F285 F 1.0839(14) 0.7448(4) 0.3209(12) 0.0404(10) Uani 0.156(3) 1 d PD B 2
F286 F 0.9499(11) 0.7242(3) 0.3451(14) 0.0392(9) Uani 0.156(3) 1 d PD B 2
F391 F 0.75567(19) 1.04902(5) 0.09037(19) 0.0297(5) Uani 1 1 d . . .
F392 F 0.91549(19) 1.03687(6) 0.0936(2) 0.0346(6) Uani 1 1 d . . .
F393 F 0.7653(2) 1.03115(6) -0.05551(18) 0.0322(6) Uani 1 1 d . . .
F471 F 1.1857(2) 0.83681(8) 0.6628(2) 0.0495(8) Uani 1 1 d . . .
F472 F 1.0496(2) 0.82458(6) 0.69903(17) 0.0342(6) Uani 1 1 d . . .
F473 F 1.1023(2) 0.78742(6) 0.61469(19) 0.0456(7) Uani 1 1 d . . .
F511 F 0.6344(3) 0.72024(6) 0.08622(19) 0.0288(7) Uani 0.909(3) 1 d PD C 1
F512 F 0.6321(2) 0.71945(6) 0.2435(2) 0.0242(6) Uani 0.909(3) 1 d PD C 1
F513 F 0.7879(2) 0.71441(6) 0.2341(2) 0.0315(7) Uani 0.909(3) 1 d PD C 1
F514 F 0.705(2) 0.7111(5) 0.2703(14) 0.0242(6) Uani 0.091(3) 1 d PD C 2
F515 F 0.7546(18) 0.7159(6) 0.143(2) 0.0315(7) Uani 0.091(3) 1 d PD C 2
F516 F 0.5862(14) 0.7224(7) 0.1060(16) 0.0288(7) Uani 0.091(3) 1 d PD C 2
F541 F 0.26080(16) 0.83427(6) -0.10168(17) 0.0229(5) Uani 1 1 d . . .
F542 F 0.32786(18) 0.78705(6) -0.01097(18) 0.0293(5) Uani 1 1 d . . .
F543 F 0.35391(18) 0.79842(6) -0.15413(17) 0.0273(5) Uani 1 1 d . . .
F621 F 0.46057(17) 0.97543(6) 0.36798(18) 0.0262(5) Uani 1 1 d . . .
F622 F 0.60884(19) 0.96913(6) 0.51995(17) 0.0289(5) Uani 1 1 d . . .
F623 F 0.59785(17) 1.01139(5) 0.41091(18) 0.0240(5) Uani 1 1 d . . .
F701 F 0.4323(2) 0.74972(7) 0.1758(2) 0.0304(7) Uani 0.903(3) 1 d PD D 1
F702 F 0.5254(2) 0.75799(7) 0.34802(19) 0.0283(6) Uani 0.903(3) 1 d PD D 1
F703 F 0.3849(2) 0.79021(6) 0.2540(3) 0.0378(7) Uani 0.903(3) 1 d PD D 1
F704 F 0.4682(19) 0.7839(6) 0.3392(14) 0.0304(7) Uani 0.097(3) 1 d PD D 2
F705 F 0.3764(14) 0.7721(6) 0.1663(13) 0.0283(6) Uani 0.097(3) 1 d PD D 2
F706 F 0.5170(18) 0.7418(4) 0.264(2) 0.0378(7) Uani 0.097(3) 1 d PD D 2
N N 0.7703(2) 0.88420(7) 0.2050(2) 0.0131(6) Uani 1 1 d . . .
S1 S 0.35103(12) 0.81592(4) 0.48047(13) 0.0611(4) Uani 1 1 d . . .
S2 S 0.54347(11) 0.86701(3) 0.61011(10) 0.0418(3) Uani 1 1 d . . .
Sc1 Sc 0.80077(5) 0.845219(16) 0.11989(5) 0.01157(14) Uani 1 1 d . . .
Sc2 Sc 0.85514(5) 0.927251(16) 0.28857(5) 0.01254(14) Uani 1 1 d . . .
Sc3 Sc 0.62765(5) 0.883959(17) 0.22127(5) 0.01215(14) Uani 1 1 d . . .

loop_
_atom_site_aniso_label
_atom_site_aniso_U_11
_atom_site_aniso_U_22
_atom_site_aniso_U_33
_atom_site_aniso_U_23
_atom_site_aniso_U_13
_atom_site_aniso_U_12
C1 0.0144(17) 0.0119(17) 0.0181(17) 0.0001(14) 0.0098(14) -0.0009(14)
C2 0.0170(18) 0.0126(17) 0.0119(16) -0.0017(13) 0.0085(14) 0.0013(14)
C3 0.0177(18) 0.0145(18) 0.0146(17) 0.0013(14) 0.0099(14) -0.0010(14)
C4 0.0182(18) 0.0126(17) 0.0174(18) 0.0038(14) 0.0134(15) 0.0000(14)
C5 0.0118(17) 0.0122(17) 0.0208(18) 0.0035(14) 0.0127(14) -0.0004(13)
C6 0.0111(16) 0.0142(17) 0.0213(18) 0.0023(14) 0.0112(14) -0.0018(14)
C7 0.0119(17) 0.0107(17) 0.0175(17) 0.0004(13) 0.0077(14) -0.0011(13)
C8 0.0051(15) 0.0164(18) 0.0189(17) 0.0020(14) 0.0048(13) 0.0001(13)
C9 0.0086(16) 0.0116(16) 0.0148(16) 0.0027(13) 0.0051(13) 0.0033(13)
C10 0.0107(16) 0.0092(16) 0.0196(18) 0.0004(13) 0.0089(14) 0.0045(13)
C011 0.0195(19) 0.0158(18) 0.0200(18) 0.0003(15) 0.0126(16) -0.0004(15)
C11 0.0126(17) 0.0077(16) 0.0154(17) -0.0002(13) 0.0087(14) 0.0017(13)
C12 0.0134(17) 0.0113(17) 0.0171(17) -0.0030(13) 0.0094(14) 0.0029(14)
C13 0.0184(18) 0.0123(17) 0.0146(17) -0.0033(13) 0.0095(14) 0.0000(14)
C14 0.0184(18) 0.0143(17) 0.0077(15) -0.0040(13) 0.0051(14) -0.0016(14)
C15 0.0185(18) 0.0187(18) 0.0089(16) -0.0015(14) 0.0070(14) -0.0011(15)
C16 0.0189(18) 0.0184(18) 0.0097(16) 0.0026(14) 0.0069(14) -0.0017(15)
C17 0.0189(18) 0.0153(18) 0.0170(18) 0.0029(14) 0.0098(15) -0.0007(15)
C18 0.0156(17) 0.0129(17) 0.0148(17) 0.0069(13) 0.0092(14) 0.0004(14)
C19 0.0140(17) 0.0113(17) 0.0224(18) 0.0038(14) 0.0116(15) -0.0025(14)
C20 0.0168(18) 0.0055(16) 0.0218(18) 0.0009(13) 0.0112(15) -0.0057(13)
C21 0.0145(18) 0.0097(17) 0.0215(18) -0.0024(14) 0.0097(15) -0.0055(14)
C22 0.0130(17) 0.0131(17) 0.0209(18) -0.0056(14) 0.0084(15) -0.0053(14)
C23 0.0121(17) 0.0107(17) 0.0168(17) -0.0038(13) 0.0063(14) -0.0041(13)
C24 0.0137(17) 0.0149(18) 0.0169(18) -0.0050(14) 0.0071(14) -0.0026(14)
C25 0.0061(16) 0.0143(17) 0.0140(16) -0.0010(13) 0.0014(13) 0.0009(13)
C26 0.0061(16) 0.0194(18) 0.0118(16) 0.0041(14) 0.0027(13) 0.0045(13)
C27 0.0089(16) 0.0127(17) 0.0165(17) 0.0026(14) 0.0058(14) 0.0032(13)
C28 0.0108(16) 0.0113(17) 0.0155(17) 0.0019(13) 0.0062(14) 0.0012(13)
C29 0.0142(17) 0.0067(16) 0.0158(17) -0.0013(13) 0.0057(14) 0.0032(13)
C30 0.0171(18) 0.0069(16) 0.0182(17) -0.0021(13) 0.0100(15) 0.0002(13)
C031 0.022(2) 0.021(2) 0.0181(18) 0.0019(15) 0.0106(16) -0.0006(16)
C31 0.0165(17) 0.0078(16) 0.0125(16) -0.0034(13) 0.0063(14) -0.0021(13)
C32 0.0131(17) 0.0121(17) 0.0115(16) -0.0026(13) 0.0035(13) -0.0015(13)
C33 0.0149(17) 0.0156(17) 0.0084(15) -0.0063(13) 0.0030(13) -0.0018(14)
C34 0.0146(17) 0.0157(18) 0.0068(15) 0.0011(13) 0.0007(13) 0.0030(14)
C35 0.0169(18) 0.0174(18) 0.0054(15) 0.0047(13) 0.0022(13) 0.0020(14)
C36 0.0144(18) 0.0173(18) 0.0141(17) 0.0083(14) 0.0040(14) 0.0019(14)
C37 0.0142(17) 0.0137(17) 0.0142(17) 0.0080(14) 0.0044(14) 0.0027(14)
C38 0.0140(18) 0.0106(17) 0.0197(18) 0.0066(14) 0.0050(15) 0.0026(14)
C39 0.0143(17) 0.0088(17) 0.0232(18) 0.0012(14) 0.0097(15) -0.0010(14)
C40 0.0176(18) 0.0071(16) 0.0218(18) -0.0019(14) 0.0083(15) -0.0009(14)
C41 0.0168(18) 0.0067(16) 0.0257(19) -0.0035(14) 0.0094(15) -0.0007(14)
C42 0.0148(17) 0.0095(16) 0.0190(18) -0.0060(14) 0.0088(14) -0.0021(13)
C43 0.0117(17) 0.0107(17) 0.0193(18) -0.0067(14) 0.0079(14) -0.0034(13)
C44 0.0134(17) 0.0171(18) 0.0104(16) -0.0080(13) 0.0050(14) -0.0047(14)
C45 0.0118(17) 0.0200(19) 0.0065(15) -0.0017(13) 0.0026(13) -0.0020(14)
C46 0.0151(17) 0.0179(18) 0.0062(15) -0.0012(13) 0.0039(13) 0.0004(14)
C47 0.0120(17) 0.0150(18) 0.0125(16) 0.0002(13) 0.0046(14) -0.0001(13)
C48 0.0135(17) 0.0147(18) 0.0127(16) 0.0054(13) 0.0058(14) 0.0001(14)
C49 0.0139(17) 0.0095(16) 0.0133(16) 0.0057(13) 0.0068(14) 0.0019(13)
C50 0.0138(17) 0.0103(17) 0.0165(17) 0.0045(14) 0.0061(14) 0.0006(14)
C51 0.0124(17) 0.0107(17) 0.0210(18) 0.0015(14) 0.0084(14) 0.0002(13)
C52 0.0112(17) 0.0100(16) 0.0188(17) -0.0010(13) 0.0067(14) -0.0041(13)
C53 0.0106(16) 0.0098(17) 0.0154(17) -0.0048(13) 0.0033(14) -0.0047(13)
C54 0.0139(18) 0.0134(17) 0.0130(16) -0.0029(13) 0.0043(14) -0.0007(14)
C55 0.0086(16) 0.0190(18) 0.0089(15) 0.0016(14) 0.0000(13) -0.0011(14)
C56 0.0066(16) 0.0163(18) 0.0148(17) 0.0019(14) 0.0021(13) 0.0015(13)
C57 0.0098(16) 0.0164(18) 0.0170(18) 0.0056(14) 0.0032(14) 0.0046(14)
C58 0.0119(17) 0.0101(16) 0.0181(17) 0.0057(14) 0.0063(14) 0.0051(13)
C59 0.0144(17) 0.0077(16) 0.0215(18) 0.0055(14) 0.0084(15) 0.0046(13)
C60 0.0158(18) 0.0061(16) 0.0238(19) -0.0010(14) 0.0088(15) 0.0042(13)
C61 0.0127(17) 0.0087(16) 0.0235(19) -0.0021(14) 0.0104(15) 0.0014(13)
C62 0.0125(17) 0.0163(18) 0.0174(18) -0.0039(14) 0.0077(14) -0.0011(14)
C63 0.0125(17) 0.0158(18) 0.0170(17) -0.0057(14) 0.0078(14) 0.0017(14)
C64 0.0181(18) 0.0169(18) 0.0106(16) -0.0057(14) 0.0090(14) -0.0014(14)
C65 0.0142(17) 0.0217(19) 0.0085(16) -0.0021(14) 0.0061(14) -0.0015(14)
C66 0.0153(17) 0.0175(18) 0.0086(15) 0.0016(13) 0.0070(13) -0.0002(14)
C67 0.0163(18) 0.0149(17) 0.0105(16) 0.0049(13) 0.0072(14) 0.0017(14)
C68 0.0140(17) 0.0175(18) 0.0142(17) 0.0074(14) 0.0101(14) -0.0008(14)
C69 0.0144(17) 0.0108(16) 0.0132(16) 0.0048(13) 0.0061(14) -0.0019(13)
C70 0.0097(16) 0.0116(16) 0.0153(17) 0.0025(13) 0.0048(14) -0.0027(13)
C071 0.0136(18) 0.0201(19) 0.0205(19) 0.0018(15) 0.0085(15) -0.0034(15)
C71 0.0089(16) 0.0107(17) 0.0213(18) 0.0003(14) 0.0086(14) -0.0015(13)
C72 0.0082(16) 0.0146(17) 0.0151(17) -0.0011(13) 0.0041(13) -0.0011(13)
C73 0.0087(16) 0.0146(17) 0.0172(17) 0.0019(14) 0.0054(14) 0.0009(13)
C74 0.0071(16) 0.0164(18) 0.0207(18) 0.0018(14) 0.0071(14) 0.0029(14)
C75 0.0093(16) 0.0161(18) 0.0211(18) 0.0007(14) 0.0088(14) 0.0049(14)
C76 0.0112(17) 0.0148(18) 0.0213(18) -0.0001(14) 0.0098(15) -0.0004(14)
C77 0.0135(17) 0.0195(18) 0.0156(17) -0.0032(14) 0.0121(14) 0.0009(14)
C78 0.0149(17) 0.0174(18) 0.0137(17) -0.0027(14) 0.0118(14) 0.0020(14)
C79 0.0176(18) 0.0131(17) 0.0168(17) -0.0016(14) 0.0124(15) -0.0016(14)
C80 0.0114(17) 0.0169(18) 0.0165(17) 0.0032(14) 0.0087(14) 0.0000(14)
C100 0.033(2) 0.040(3) 0.034(2) 0.007(2) 0.018(2) 0.017(2)
C171 0.024(2) 0.019(2) 0.0213(19) 0.0078(15) 0.0116(17) 0.0016(16)
C241 0.0148(18) 0.0202(19) 0.0170(18) -0.0035(15) 0.0062(15) -0.0002(15)
C281 0.0171(18) 0.0136(18) 0.025(2) 0.0016(15) 0.0101(16) -0.0004(15)
C391 0.021(2) 0.0118(18) 0.029(2) 0.0038(15) 0.0111(16) 0.0001(15)
C471 0.0163(18) 0.025(2) 0.0174(18) 0.0031(15) 0.0077(15) 0.0005(16)
C511 0.0171(19) 0.0180(19) 0.024(2) -0.0004(15) 0.0108(16) 0.0019(15)
C541 0.0145(18) 0.0187(19) 0.0193(19) -0.0028(15) 0.0052(15) 0.0009(15)
C621 0.0162(19) 0.0180(19) 0.027(2) -0.0044(15) 0.0116(16) -0.0004(15)
C701 0.0143(18) 0.0131(18) 0.0220(19) 0.0007(14) 0.0093(15) -0.0024(14)
F011 0.0132(11) 0.0303(12) 0.0303(12) -0.0085(10) 0.0122(9) -0.0046(9)
F012 0.0222(12) 0.0202(11) 0.0364(13) -0.0079(10) 0.0177(10) 0.0026(9)
F013 0.0299(13) 0.0312(13) 0.0349(13) 0.0086(10) 0.0262(11) 0.0029(10)
F031 0.0436(15) 0.0256(12) 0.0305(13) 0.0014(10) 0.0277(11) 0.0093(11)
F032 0.0395(14) 0.0250(12) 0.0301(12) -0.0007(10) 0.0257(11) -0.0084(10)
F033 0.0326(13) 0.0449(15) 0.0152(11) -0.0033(10) 0.0145(10) -0.0045(11)
F071 0.0272(13) 0.0231(12) 0.0427(14) -0.0154(10) 0.0223(11) -0.0158(10)
F072 0.0137(12) 0.0448(16) 0.0528(16) 0.0269(13) 0.0003(11) -0.0044(11)
F073 0.0231(12) 0.0367(14) 0.0357(13) -0.0135(11) 0.0222(11) -0.0118(10)
F171 0.0464(15) 0.0375(14) 0.0285(13) 0.0121(11) 0.0266(12) 0.0094(12)
F172 0.0293(13) 0.0490(16) 0.0192(12) 0.0173(11) 0.0055(10) 0.0034(12)
F173 0.0621(18) 0.0224(13) 0.0312(13) 0.0086(10) 0.0230(13) -0.0080(12)
F241 0.0195(18) 0.049(4) 0.0125(15) -0.0081(16) 0.0036(12) -0.0065(18)
F242 0.021(2) 0.0167(18) 0.033(2) -0.0077(14) 0.0047(15) -0.0048(14)
F243 0.0134(16) 0.026(2) 0.025(2) -0.0048(16) 0.0033(14) 0.0032(15)
F244 0.025(9) 0.076(17) 0.029(8) 0.020(10) -0.012(6) -0.024(10)
F245 0.013(6) 0.072(17) 0.032(9) -0.026(10) 0.009(6) -0.010(8)
F246 0.044(13) 0.049(10) 0.051(13) -0.042(9) -0.009(9) 0.013(9)
F281 0.067(3) 0.0214(17) 0.0236(15) -0.0014(12) 0.0113(17) 0.0282(16)
F282 0.0471(19) 0.0261(16) 0.064(2) 0.0315(15) 0.0428(18) 0.0200(14)
F283 0.0167(15) 0.0193(15) 0.0487(19) 0.0047(13) -0.0017(13) 0.0043(12)
F284 0.0167(15) 0.0193(15) 0.0487(19) 0.0047(13) -0.0017(13) 0.0043(12)
F285 0.067(3) 0.0214(17) 0.0236(15) -0.0014(12) 0.0113(17) 0.0282(16)
F286 0.0471(19) 0.0261(16) 0.064(2) 0.0315(15) 0.0428(18) 0.0200(14)
F391 0.0375(14) 0.0113(11) 0.0483(15) 0.0061(10) 0.0261(12) 0.0072(10)
F392 0.0221(12) 0.0167(12) 0.0630(17) 0.0123(11) 0.0166(12) -0.0018(10)
F393 0.0472(15) 0.0186(12) 0.0317(13) 0.0102(10) 0.0179(12) 0.0007(11)
F471 0.0206(13) 0.084(2) 0.0291(14) 0.0241(14) -0.0032(11) -0.0150(13)
F472 0.0429(15) 0.0456(15) 0.0170(11) 0.0100(10) 0.0158(11) 0.0162(12)
F473 0.0675(19) 0.0284(14) 0.0262(13) 0.0062(11) 0.0065(13) 0.0275(13)
F511 0.057(2) 0.0142(12) 0.0183(13) -0.0068(10) 0.0194(12) -0.0104(12)
F512 0.0325(16) 0.0133(12) 0.0343(14) 0.0043(10) 0.0214(13) -0.0045(11)
F513 0.0218(14) 0.0122(12) 0.0580(19) 0.0089(12) 0.0150(13) 0.0048(10)
F514 0.0325(16) 0.0133(12) 0.0343(14) 0.0043(10) 0.0214(13) -0.0045(11)
F515 0.0218(14) 0.0122(12) 0.0580(19) 0.0089(12) 0.0150(13) 0.0048(10)
F516 0.057(2) 0.0142(12) 0.0183(13) -0.0068(10) 0.0194(12) -0.0104(12)
F541 0.0123(11) 0.0275(12) 0.0232(11) -0.0019(9) 0.0023(9) 0.0028(9)
F542 0.0223(12) 0.0240(12) 0.0333(13) 0.0071(10) 0.0045(10) -0.0099(10)
F543 0.0210(12) 0.0304(13) 0.0229(12) -0.0130(10) 0.0024(9) -0.0005(10)
F621 0.0163(11) 0.0238(12) 0.0435(14) -0.0116(10) 0.0177(10) -0.0015(9)
F622 0.0364(14) 0.0325(13) 0.0234(12) -0.0044(10) 0.0182(11) 0.0061(11)
F623 0.0231(12) 0.0158(11) 0.0357(13) -0.0090(9) 0.0152(10) -0.0017(9)
F701 0.0344(15) 0.0290(15) 0.0265(14) -0.0076(11) 0.0120(12) -0.0214(12)
F702 0.0285(14) 0.0308(15) 0.0204(13) 0.0109(11) 0.0058(11) -0.0103(12)
F703 0.0293(15) 0.0224(14) 0.078(2) 0.0110(14) 0.0380(16) 0.0045(12)
F704 0.0344(15) 0.0290(15) 0.0265(14) -0.0076(11) 0.0120(12) -0.0214(12)
F705 0.0285(14) 0.0308(15) 0.0204(13) 0.0109(11) 0.0058(11) -0.0103(12)
F706 0.0293(15) 0.0224(14) 0.078(2) 0.0110(14) 0.0380(16) 0.0045(12)
N 0.0133(14) 0.0112(14) 0.0155(14) -0.0022(11) 0.0069(12) -0.0005(12)
S1 0.0386(8) 0.0549(9) 0.0749(10) -0.0095(8) 0.0107(7) 0.0066(7)
S2 0.0438(7) 0.0507(8) 0.0356(6) -0.0053(6) 0.0215(6) -0.0005(6)
Sc1 0.0140(3) 0.0099(3) 0.0131(3) -0.0009(3) 0.0080(3) 0.0000(3)
Sc2 0.0124(3) 0.0094(3) 0.0158(3) -0.0017(3) 0.0061(3) -0.0013(3)
Sc3 0.0104(3) 0.0124(3) 0.0156(3) -0.0015(3) 0.0075(3) -0.0011(3)

loop_
_atom_type_symbol
_atom_type_description
_atom_type_scat_dispersion_real
_atom_type_scat_dispersion_imag
_atom_type_scat_source
C C -0.0020 0.0005 'International Tables Vol C Tables 4.2.6.8 and 6.1.1.4'
N N -0.0030 0.0010 'International Tables Vol C Tables 4.2.6.8 and 6.1.1.4'
F F -0.0050 0.0031 'International Tables Vol C Tables 4.2.6.8 and 6.1.1.4'
Sc Sc 0.0862 0.1290 'International Tables Vol C Tables 4.2.6.8 and 6.1.1.4'
S S 0.0366 0.0409 'International Tables Vol C Tables 4.2.6.8 and 6.1.1.4'

loop_
_geom_angle_atom_site_label_1
_geom_angle_atom_site_label_2
_geom_angle_atom_site_label_3
_geom_angle
C9 C1 C5 109.3(3)
C9 C1 C2 110.4(3)
C5 C1 C2 99.4(3)
C9 C1 C011 109.0(3)
C5 C1 C011 115.7(3)
C2 C1 C011 112.8(3)
C12 C2 C1 124.3(3)
C12 C2 C3 126.0(3)
C1 C2 C3 109.4(3)
C12 C2 Sc1 59.12(18)
C1 C2 Sc1 109.8(2)
C3 C2 Sc1 100.6(2)
C15 C3 C2 108.7(3)
C15 C3 C4 109.1(3)
C2 C3 C4 99.1(3)
C15 C3 C031 110.0(3)
C2 C3 C031 113.3(3)
C4 C3 C031 116.0(3)
C5 C4 C18 120.7(3)
C5 C4 C3 110.7(3)
C18 C4 C3 123.8(3)
C6 C5 C4 121.7(3)
C6 C5 C1 122.9(3)
C4 C5 C1 111.2(3)
C5 C6 C20 117.7(3)
C5 C6 C7 122.1(3)
C20 C6 C7 118.6(3)
C6 C7 C23 110.8(3)
C6 C7 C8 109.1(3)
C23 C7 C8 99.1(3)
C6 C7 C071 108.9(3)
C23 C7 C071 113.2(3)
C8 C7 C071 115.5(3)
C9 C8 C25 121.3(3)
C9 C8 C7 122.7(3)
C25 C8 C7 111.1(3)
C10 C9 C8 117.7(3)
C10 C9 C1 118.6(3)
C8 C9 C1 121.8(3)
C9 C10 C27 121.3(3)
C9 C10 C11 123.5(3)
C27 C10 C11 109.9(3)
F013 C011 F012 107.6(3)
F013 C011 F011 107.3(3)
F012 C011 F011 106.4(3)
F013 C011 C1 112.3(3)
F012 C011 C1 111.2(3)
F011 C011 C1 111.8(3)
C29 C11 C12 122.9(3)
C29 C11 C10 106.4(3)
C12 C11 C10 119.2(3)
C29 C11 Sc1 78.07(19)
C12 C11 Sc1 66.18(17)
C10 C11 Sc1 95.07(19)
C2 C12 C11 117.6(3)
C2 C12 C13 117.7(3)
C11 C12 C13 115.2(3)
C2 C12 Sc1 89.8(2)
C11 C12 Sc1 79.44(19)
C13 C12 Sc1 69.69(18)
C14 C13 C31 106.3(3)
C14 C13 C12 116.8(3)
C31 C13 C12 119.8(3)
C14 C13 Sc1 80.84(19)
C31 C13 Sc1 74.32(18)
C12 C13 Sc1 73.41(18)
C33 C14 C15 119.9(3)
C33 C14 C13 108.3(3)
C15 C14 C13 125.3(3)
C33 C14 Sc1 85.31(19)
C15 C14 Sc1 94.0(2)
C13 C14 Sc1 64.38(17)
C16 C15 C14 118.3(3)
C16 C15 C3 121.5(3)
C14 C15 C3 117.8(3)
C15 C16 C35 121.8(3)
C15 C16 C17 124.7(3)
C35 C16 C17 108.7(3)
C18 C17 C171 113.0(3)
C18 C17 C16 109.4(3)
C171 C17 C16 109.4(3)
C18 C17 C37 109.8(3)
C171 C17 C37 113.3(3)
C16 C17 C37 101.1(3)
C19 C18 C4 117.8(3)
C19 C18 C17 119.3(3)
C4 C18 C17 120.1(3)
C18 C19 C20 120.8(3)
C18 C19 C39 125.6(3)
C20 C19 C39 109.5(3)
C6 C20 C19 121.2(3)
C6 C20 C21 123.1(3)
C19 C20 C21 110.7(3)
C22 C21 C40 122.2(3)
C22 C21 C20 119.7(3)
C40 C21 C20 105.9(3)
C22 C21 Sc2 66.56(18)
C40 C21 Sc2 78.72(19)
C20 C21 Sc2 92.4(2)
C23 C22 C21 117.2(3)
C23 C22 C43 116.4(3)
C21 C22 C43 115.0(3)
C23 C22 Sc2 87.1(2)
C21 C22 Sc2 77.75(19)
C43 C22 Sc2 71.00(18)
C22 C23 C24 126.4(3)
C22 C23 C7 123.4(3)
C24 C23 C7 110.1(3)
C22 C23 Sc2 60.16(17)
C24 C23 Sc2 101.9(2)
C7 C23 Sc2 107.7(2)
C45 C24 C23 108.7(3)
C45 C24 C25 108.6(3)
C23 C24 C25 99.0(3)
C45 C24 C241 109.2(3)
C23 C24 C241 115.4(3)
C25 C24 C241 115.4(3)
C8 C25 C26 120.4(3)
C8 C25 C24 111.2(3)
C26 C25 C24 124.3(3)
C27 C26 C25 118.2(3)
C27 C26 C47 118.5(3)
C25 C26 C47 120.4(3)
C26 C27 C10 121.0(3)
C26 C27 C28 126.2(3)
C10 C27 C28 109.4(3)
C49 C28 C27 110.4(3)
C49 C28 C29 110.1(3)
C27 C28 C29 100.0(3)
C49 C28 C281 113.8(3)
C27 C28 C281 110.9(3)
C29 C28 C281 110.9(3)
C30 C29 C11 122.5(3)
C30 C29 C28 123.9(3)
C11 C29 C28 110.1(3)
C30 C29 Sc1 71.65(18)
C11 C29 Sc1 69.72(18)
C28 C29 Sc1 113.9(2)
C29 C30 C31 116.5(3)
C29 C30 C51 121.4(3)
C31 C30 C51 120.4(3)
C29 C30 Sc1 76.94(19)
C31 C30 Sc1 65.76(18)
C51 C30 Sc1 114.9(2)
F032 C031 F031 108.1(3)
F032 C031 F033 107.2(3)
F031 C031 F033 106.1(3)
F032 C031 C3 112.8(3)
F031 C031 C3 110.9(3)
F033 C031 C3 111.4(3)
C30 C31 C32 117.4(3)
C30 C31 C13 122.7(3)
C32 C31 C13 108.6(3)
C30 C31 Sc1 80.65(19)
C32 C31 Sc1 87.2(2)
C13 C31 Sc1 68.99(18)
C33 C32 C31 107.7(3)
C33 C32 C53 122.7(3)
C31 C32 C53 122.2(3)
C33 C32 Sc1 78.15(19)
C31 C32 Sc1 60.78(17)
C53 C32 Sc1 102.0(2)
C32 C33 C14 108.9(3)
C32 C33 C34 122.9(3)
C14 C33 C34 121.9(3)
C32 C33 Sc1 71.73(18)
C14 C33 Sc1 63.77(17)
C34 C33 Sc1 107.8(2)
C35 C34 C55 119.0(3)
C35 C34 C33 115.9(3)
C55 C34 C33 117.0(3)
C34 C35 C36 121.0(3)
C34 C35 C16 122.0(3)
C36 C35 C16 109.6(3)
C57 C36 C35 119.8(3)
C57 C36 C37 121.6(3)
C35 C36 C37 109.3(3)
C38 C37 C36 119.8(3)
C38 C37 C17 126.3(3)
C36 C37 C17 108.4(3)
C37 C38 C59 119.2(3)
C37 C38 C39 119.3(3)
C59 C38 C39 118.3(3)
C38 C39 C19 109.9(3)
C38 C39 C391 113.5(3)
C19 C39 C391 113.5(3)
C38 C39 C40 111.7(3)
C19 C39 C40 100.5(3)
C391 C39 C40 107.1(3)
C41 C40 C21 123.5(3)
C41 C40 C39 123.4(3)
C21 C40 C39 109.5(3)
C41 C40 Sc2 74.8(2)
C21 C40 Sc2 67.72(18)
C39 C40 Sc2 112.3(2)
C40 C41 C42 116.4(3)
C40 C41 C60 119.4(3)
C42 C41 C60 116.8(3)
C40 C41 Sc2 73.9(2)
C42 C41 Sc2 66.15(18)
C60 C41 Sc2 103.6(2)
C63 C42 C41 118.9(3)
C63 C42 C43 109.4(3)
C41 C42 C43 121.5(3)
C63 C42 Sc2 91.5(2)
C41 C42 Sc2 80.10(19)
C43 C42 Sc2 67.09(18)
C44 C43 C22 117.2(3)
C44 C43 C42 105.3(3)
C22 C43 C42 121.1(3)
C44 C43 Sc2 82.51(19)
C22 C43 Sc2 71.34(18)
C42 C43 Sc2 76.33(18)
C45 C44 C64 119.0(3)
C45 C44 C43 125.8(3)
C64 C44 C43 108.5(3)
C45 C44 Sc2 92.7(2)
C64 C44 Sc2 88.30(19)
C43 C44 Sc2 62.97(17)
C46 C45 C44 118.7(3)
C46 C45 C24 121.4(3)
C44 C45 C24 117.7(3)
C45 C46 C66 121.3(3)
C45 C46 C47 124.4(3)
C66 C46 C47 109.3(3)
C26 C47 C471 112.7(3)
C26 C47 C46 109.6(3)
C471 C47 C46 111.0(3)
C26 C47 C48 110.4(3)
C471 C47 C48 112.1(3)
C46 C47 C48 100.3(3)
C49 C48 C67 120.5(3)
C49 C48 C47 125.6(3)
C67 C48 C47 109.7(3)
C48 C49 C50 118.4(3)
C48 C49 C28 118.1(3)
C50 C49 C28 120.3(3)
C69 C50 C49 121.0(3)
C69 C50 C51 110.9(3)
C49 C50 C51 124.2(3)
C30 C51 C50 109.4(3)
C30 C51 C511 108.3(3)
C50 C51 C511 114.6(3)
C30 C51 C52 112.6(3)
C50 C51 C52 100.2(3)
C511 C51 C52 111.7(3)
C53 C52 C70 123.9(3)
C53 C52 C51 120.8(3)
C70 C52 C51 110.4(3)
C52 C53 C32 121.3(3)
C52 C53 C54 121.0(3)
C32 C53 C54 116.2(3)
C72 C54 C541 111.6(3)
C72 C54 C53 110.3(3)
C541 C54 C53 109.8(3)
C72 C54 C55 100.8(3)
C541 C54 C55 110.7(3)
C53 C54 C55 113.4(3)
C56 C55 C34 120.2(3)
C56 C55 C54 110.1(3)
C34 C55 C54 123.6(3)
C55 C56 C57 121.4(3)
C55 C56 C73 110.4(3)
C57 C56 C73 120.5(3)
C58 C57 C36 117.4(3)
C58 C57 C56 117.1(3)
C36 C57 C56 118.3(3)
C57 C58 C59 121.5(3)
C57 C58 C75 122.3(3)
C59 C58 C75 108.3(3)
C58 C59 C38 120.3(3)
C58 C59 C60 107.6(3)
C38 C59 C60 124.1(3)
C61 C60 C59 108.6(3)
C61 C60 C41 122.1(3)
C59 C60 C41 118.7(3)
C60 C61 C75 108.9(3)
C60 C61 C62 124.8(3)
C75 C61 C62 121.8(3)
C61 C62 C63 106.5(3)
C61 C62 C621 112.8(3)
C63 C62 C621 112.2(3)
C61 C62 C77 106.6(3)
C63 C62 C77 108.1(3)
C621 C62 C77 110.5(3)
C64 C63 C42 107.5(3)
C64 C63 C62 124.0(3)
C42 C63 C62 126.1(3)
C64 C63 Sc2 77.67(19)
C42 C63 Sc2 58.11(17)
C62 C63 Sc2 115.5(2)
C63 C64 C65 123.0(3)
C63 C64 C44 109.1(3)
C65 C64 C44 121.7(3)
C63 C64 Sc2 73.55(19)
C65 C64 Sc2 108.3(2)
C44 C64 Sc2 61.58(17)
C66 C65 C64 117.1(3)
C66 C65 C78 118.4(3)
C64 C65 C78 115.2(3)
C65 C66 C46 122.1(3)
C65 C66 C67 120.4(3)
C46 C66 C67 109.1(3)
C48 C67 C68 121.5(3)
C48 C67 C66 108.8(3)
C68 C67 C66 121.9(3)
C69 C68 C67 117.3(3)
C69 C68 C79 119.2(3)
C67 C68 C79 117.6(3)
C50 C69 C68 121.0(3)
C50 C69 C70 113.2(3)
C68 C69 C70 122.1(3)
C69 C70 C52 98.2(3)
C69 C70 C71 110.4(3)
C52 C70 C71 110.9(3)
C69 C70 C701 112.2(3)
C52 C70 C701 116.1(3)
C71 C70 C701 108.6(3)
F072 C071 F073 108.6(3)
F072 C071 F071 107.0(3)
F073 C071 F071 106.3(3)
F072 C071 C7 112.9(3)
F073 C071 C7 112.0(3)
F071 C071 C7 109.8(3)
C72 C71 C80 117.0(3)
C72 C71 C70 120.9(3)
C80 C71 C70 119.7(3)
C72 C71 Sc3 77.3(2)
C80 C71 Sc3 65.42(18)
C70 C71 Sc3 112.3(2)
C71 C72 C73 122.8(3)
C71 C72 C54 123.7(3)
C73 C72 C54 109.8(3)
C71 C72 Sc3 70.98(19)
C73 C72 Sc3 70.49(18)
C54 C72 Sc3 113.3(2)
C74 C73 C72 122.2(3)
C74 C73 C56 122.5(3)
C72 C73 C56 106.6(3)
C74 C73 Sc3 67.54(18)
C72 C73 Sc3 76.20(19)
C56 C73 Sc3 99.9(2)
C73 C74 C75 115.6(3)
C73 C74 C76 116.7(3)
C75 C74 C76 116.0(3)
C73 C74 Sc3 78.4(2)
C75 C74 Sc3 89.5(2)
C76 C74 Sc3 67.90(18)
C61 C75 C74 126.1(3)
C61 C75 C58 106.6(3)
C74 C75 C58 121.9(3)
C61 C75 Sc3 92.8(2)
C74 C75 Sc3 58.76(17)
C58 C75 Sc3 100.3(2)
C77 C76 C74 116.9(3)
C77 C76 C80 106.9(3)
C74 C76 C80 119.9(3)
C77 C76 Sc3 81.5(2)
C74 C76 Sc3 75.15(19)
C80 C76 Sc3 72.93(19)
C78 C77 C76 108.2(3)
C78 C77 C62 122.3(3)
C76 C77 C62 127.3(3)
C78 C77 Sc3 82.06(19)
C76 C77 Sc3 63.42(18)
C62 C77 Sc3 107.5(2)
C77 C78 C79 109.0(3)
C77 C78 C65 124.1(3)
C79 C78 C65 121.5(3)
C77 C78 Sc3 66.38(18)
C79 C78 Sc3 70.08(18)
C65 C78 Sc3 108.7(2)
C78 C79 C80 108.4(3)
C78 C79 C68 119.8(3)
C80 C79 C68 123.3(3)
C78 C79 Sc3 78.58(19)
C80 C79 Sc3 62.41(18)
C68 C79 Sc3 98.7(2)
C79 C80 C71 117.5(3)
C79 C80 C76 107.3(3)
C71 C80 C76 121.2(3)
C79 C80 Sc3 84.1(2)
C71 C80 Sc3 79.29(19)
C76 C80 Sc3 69.33(19)
S2 C100 S1 179.8(4)
F173 C171 F172 108.2(3)
F173 C171 F171 107.3(3)
F172 C171 F171 106.8(3)
F173 C171 C17 113.2(3)
F172 C171 C17 110.0(3)
F171 C171 C17 111.1(3)
F246 C241 F243 132.4(11)
F246 C241 F244 112.1(11)
F243 C241 F244 71.4(13)
F246 C241 F241 73.4(15)
F243 C241 F241 107.1(3)
F244 C241 F241 40.9(14)
F246 C241 F242 35.3(15)
F243 C241 F242 107.8(3)
F244 C241 F242 135.5(10)
F241 C241 F242 105.1(3)
F246 C241 F245 109.6(11)
F243 C241 F245 34.7(12)
F244 C241 F245 104.6(10)
F241 C241 F245 131.9(9)
F242 C241 F245 77.1(12)
F246 C241 C24 109.2(8)
F243 C241 C24 113.8(3)
F244 C241 C24 109.7(7)
F241 C241 C24 112.0(3)
F242 C241 C24 110.6(3)
F245 C241 C24 111.6(7)
F284 C281 F281 130.0(8)
F284 C281 F282 64.6(8)
F281 C281 F282 108.4(3)
F284 C281 F286 111.0(10)
F281 C281 F286 62.4(7)
F282 C281 F286 51.2(7)
F284 C281 F283 41.5(8)
F281 C281 F283 107.8(3)
F282 C281 F283 104.5(3)
F286 C281 F283 138.3(7)
F284 C281 F285 108.3(10)
F281 C281 F285 40.7(7)
F282 C281 F285 136.4(8)
F286 C281 F285 101.9(10)
F283 C281 F285 71.8(8)
F284 C281 C28 115.5(7)
F281 C281 C28 112.7(3)
F282 C281 C28 111.7(3)
F286 C281 C28 109.7(7)
F283 C281 C28 111.2(3)
F285 C281 C28 109.7(7)
F393 C391 F392 107.6(3)
F393 C391 F391 107.1(3)
F392 C391 F391 107.2(3)
F393 C391 C39 112.9(3)
F392 C391 C39 111.4(3)
F391 C391 C39 110.3(3)
F473 C471 F472 107.5(3)
F473 C471 F471 108.4(3)
F472 C471 F471 106.1(3)
F473 C471 C47 112.2(3)
F472 C471 C47 111.8(3)
F471 C471 C47 110.6(3)
F514 C511 F511 123.2(11)
F514 C511 F513 64.4(12)
F511 C511 F513 109.4(3)
F514 C511 F512 41.2(11)
F511 C511 F512 108.0(3)
F513 C511 F512 105.6(3)
F514 C511 F516 107.6(14)
F511 C511 F516 34.6(11)
F513 C511 F516 134.7(11)
F512 C511 F516 77.4(11)
F514 C511 F515 104.5(13)
F511 C511 F515 65.0(11)
F513 C511 F515 48.4(10)
F512 C511 F515 137.1(10)
F516 C511 F515 98.3(13)
F514 C511 C51 124.2(11)
F511 C511 C51 110.9(3)
F513 C511 C51 110.8(3)
F512 C511 C51 111.9(3)
F516 C511 C51 109.4(11)
F515 C511 C51 109.7(10)
F543 C541 F541 108.4(3)
F543 C541 F542 108.0(3)
F541 C541 F542 107.4(3)
F543 C541 C54 110.6(3)
F541 C541 C54 111.0(3)
F542 C541 C54 111.3(3)
F622 C621 F623 107.8(3)
F622 C621 F621 107.8(3)
F623 C621 F621 107.5(3)
F622 C621 C62 111.0(3)
F623 C621 C62 111.6(3)
F621 C621 C62 111.0(3)
F704 C701 F705 114.3(14)
F704 C701 F701 140.4(10)
F705 C701 F701 49.9(11)
F704 C701 F702 55.9(11)
F705 C701 F702 137.7(10)
F701 C701 F702 108.1(3)
F704 C701 F706 111.1(14)
F705 C701 F706 105.6(14)
F701 C701 F706 57.2(11)
F702 C701 F706 56.5(11)
F704 C701 F703 55.8(11)
F705 C701 F703 60.8(11)
F701 C701 F703 106.3(3)
F702 C701 F703 106.1(3)
F706 C701 F703 139.9(10)
F704 C701 C70 106.3(10)
F705 C701 C70 110.5(10)
F701 C701 C70 113.3(3)
F702 C701 C70 111.7(3)
F706 C701 C70 109.1(10)
F703 C701 C70 111.0(3)
Sc3 N Sc1 119.41(14)
Sc3 N Sc2 105.24(13)
Sc1 N Sc2 135.35(15)
N Sc1 C13 164.38(12)
N Sc1 C12 150.22(12)
C13 Sc1 C12 36.90(12)
N Sc1 C31 144.30(12)
C13 Sc1 C31 36.68(12)
C12 Sc1 C31 65.27(12)
N Sc1 C14 129.66(11)
C13 Sc1 C14 34.78(11)
C12 Sc1 C14 61.51(11)
C31 Sc1 C14 57.14(11)
N Sc1 C11 133.20(11)
C13 Sc1 C11 61.32(11)
C12 Sc1 C11 34.38(11)
C31 Sc1 C11 70.39(11)
C14 Sc1 C11 93.35(11)
N Sc1 C30 126.78(11)
C13 Sc1 C30 63.04(12)
C12 Sc1 C30 74.51(12)
C31 Sc1 C30 33.59(11)
C14 Sc1 C30 90.34(11)
C11 Sc1 C30 58.65(11)
N Sc1 C29 124.49(11)
C13 Sc1 C29 70.59(11)
C12 Sc1 C29 60.84(11)
C31 Sc1 C29 57.60(11)
C14 Sc1 C29 105.01(11)
C11 Sc1 C29 32.22(11)
C30 Sc1 C29 31.42(11)
N Sc1 C32 117.36(11)
C13 Sc1 C32 55.56(11)
C12 Sc1 C32 91.53(11)
C31 Sc1 C32 32.04(11)
C14 Sc1 C32 52.99(11)
C11 Sc1 C32 102.43(11)
C30 Sc1 C32 55.49(11)
C29 Sc1 C32 85.68(10)
N Sc1 C2 122.20(11)
C13 Sc1 C2 57.92(11)
C12 Sc1 C2 31.06(11)
C31 Sc1 C2 92.91(11)
C14 Sc1 C2 64.01(11)
C11 Sc1 C2 55.27(10)
C30 Sc1 C2 105.44(11)
C29 Sc1 C2 86.95(11)
C32 Sc1 C2 111.53(10)
N Sc1 C33 112.43(11)
C13 Sc1 C33 53.79(11)
C12 Sc1 C33 88.60(11)
C31 Sc1 C33 52.63(11)
C14 Sc1 C33 30.92(11)
C11 Sc1 C33 114.34(10)
C30 Sc1 C33 83.29(11)
C29 Sc1 C33 110.22(10)
C32 Sc1 C33 30.12(10)
C2 Sc1 C33 94.88(10)
N Sc1 Sc3 29.99(8)
C13 Sc1 Sc3 143.39(9)
C12 Sc1 Sc3 178.87(9)
C31 Sc1 Sc3 114.42(9)
C14 Sc1 Sc3 119.34(8)
C11 Sc1 Sc3 144.53(8)
C30 Sc1 Sc3 104.63(8)
C29 Sc1 Sc3 118.04(8)
C32 Sc1 Sc3 88.54(8)
C2 Sc1 Sc3 149.73(7)
C33 Sc1 Sc3 92.03(7)
N Sc2 C43 157.71(12)
N Sc2 C22 156.57(12)
C43 Sc2 C22 37.66(12)
N Sc2 C42 136.99(12)
C43 Sc2 C42 36.58(12)
C22 Sc2 C42 66.32(12)
N Sc2 C21 139.20(12)
C43 Sc2 C21 63.04(12)
C22 Sc2 C21 35.68(12)
C42 Sc2 C21 72.24(12)
N Sc2 C44 124.17(11)
C43 Sc2 C44 34.52(12)
C22 Sc2 C44 62.07(12)
C42 Sc2 C44 56.07(11)
C21 Sc2 C44 94.98(11)
N Sc2 C40 126.66(11)
C43 Sc2 C40 71.64(12)
C22 Sc2 C40 62.75(12)
C42 Sc2 C40 58.25(12)
C21 Sc2 C40 33.56(11)
C44 Sc2 C40 105.56(11)
N Sc2 C41 124.27(11)
C43 Sc2 C41 63.09(12)
C22 Sc2 C41 75.69(12)
C42 Sc2 C41 33.75(11)
C21 Sc2 C41 59.91(11)
C44 Sc2 C41 89.50(11)
C40 Sc2 C41 31.38(11)
N Sc2 C23 125.30(11)
C43 Sc2 C23 59.69(11)
C22 Sc2 C23 32.75(11)
C42 Sc2 C23 95.01(11)
C21 Sc2 C23 57.88(11)
C44 Sc2 C23 64.85(11)
C40 Sc2 C23 90.74(11)
C41 Sc2 C23 108.38(11)
N Sc2 C63 110.53(11)
C43 Sc2 C63 54.03(11)
C22 Sc2 C63 90.84(11)
C42 Sc2 C63 30.41(11)
C21 Sc2 C63 102.65(11)
C44 Sc2 C63 51.26(10)
C40 Sc2 C63 84.74(11)
C41 Sc2 C63 54.51(11)
C23 Sc2 C63 111.34(10)
N Sc2 C64 105.72(11)
C43 Sc2 C64 52.60(11)
C22 Sc2 C64 88.24(11)
C42 Sc2 C64 50.61(11)
C21 Sc2 C64 114.71(11)
C44 Sc2 C64 30.12(10)
C40 Sc2 C64 108.86(11)
C41 Sc2 C64 81.41(11)
C23 Sc2 C64 94.90(10)
C63 Sc2 C64 28.78(10)
N Sc2 Sc3 36.90(8)
C43 Sc2 Sc3 126.94(9)
C22 Sc2 Sc3 164.59(9)
C42 Sc2 Sc3 100.33(9)
C21 Sc2 Sc3 150.34(9)
C44 Sc2 Sc3 104.54(8)
C40 Sc2 Sc3 117.91(8)
C41 Sc2 Sc3 97.63(8)
C23 Sc2 Sc3 151.35(8)
C63 Sc2 Sc3 74.15(7)
C64 Sc2 Sc3 76.94(7)
N Sc3 C76 161.40(12)
N Sc3 C80 150.51(12)
C76 Sc3 C80 37.74(12)
N Sc3 C74 143.27(12)
C76 Sc3 C74 36.95(12)
C80 Sc3 C74 66.22(12)
N Sc3 C71 131.81(11)
C76 Sc3 C71 65.11(12)
C80 Sc3 C71 35.29(12)
C74 Sc3 C71 75.44(12)
N Sc3 C73 129.80(12)
C76 Sc3 C73 62.15(12)
C80 Sc3 C73 72.49(12)
C74 Sc3 C73 34.09(11)
C71 Sc3 C73 60.02(11)
N Sc3 C77 126.94(11)
C76 Sc3 C77 35.07(12)
C80 Sc3 C77 58.49(12)
C74 Sc3 C77 61.52(12)
C71 Sc3 C77 93.21(11)
C73 Sc3 C77 93.80(11)
N Sc3 C72 125.86(11)
C76 Sc3 C72 72.34(12)
C80 Sc3 C72 59.52(11)
C74 Sc3 C72 61.44(11)
C71 Sc3 C72 31.73(11)
C73 Sc3 C72 33.32(11)
C77 Sc3 C72 107.20(11)
N Sc3 C79 120.83(11)
C76 Sc3 C79 57.47(12)
C80 Sc3 C79 33.53(11)
C74 Sc3 C79 93.57(12)
C71 Sc3 C79 58.46(11)
C73 Sc3 C79 106.00(11)
C77 Sc3 C79 54.45(11)
C72 Sc3 C79 88.98(11)
N Sc3 C78 112.46(11)
C76 Sc3 C78 55.25(11)
C80 Sc3 C78 54.76(11)
C74 Sc3 C78 89.77(11)
C71 Sc3 C78 87.26(11)
C73 Sc3 C78 117.02(11)
C77 Sc3 C78 31.57(11)
C72 Sc3 C78 114.24(11)
C79 Sc3 C78 31.34(10)
N Sc3 C75 114.24(11)
C76 Sc3 C75 58.03(11)
C80 Sc3 C75 94.22(11)
C74 Sc3 C75 31.69(11)
C71 Sc3 C75 106.95(11)
C73 Sc3 C75 54.94(11)
C77 Sc3 C75 63.16(11)
C72 Sc3 C75 87.80(11)
C79 Sc3 C75 113.03(11)
C78 Sc3 C75 94.54(10)
N Sc3 Sc2 37.86(8)
C76 Sc3 Sc2 123.60(9)
C80 Sc3 Sc2 141.23(9)
C74 Sc3 Sc2 121.62(9)
C71 Sc3 Sc2 161.79(8)
C73 Sc3 Sc2 137.53(8)
C77 Sc3 Sc2 90.42(8)
C72 Sc3 Sc2 159.22(8)
C79 Sc3 Sc2 110.61(8)
C78 Sc3 Sc2 86.53(8)
C75 Sc3 Sc2 90.61(7)

loop_
_geom_bond_atom_site_label_1
_geom_bond_atom_site_label_2
_geom_bond_distance
C1 C9 1.530(5)
C1 C5 1.532(5)
C1 C2 1.534(5)
C1 C011 1.546(5)
C2 C12 1.399(5)
C2 C3 1.534(5)
C2 Sc1 2.712(3)
C3 C15 1.522(5)
C3 C4 1.550(5)
C3 C031 1.581(5)
C4 C5 1.401(5)
C4 C18 1.411(5)
C5 C6 1.391(5)
C6 C20 1.401(5)
C6 C7 1.529(5)
C7 C23 1.536(5)
C7 C8 1.540(5)
C7 C071 1.546(5)
C8 C9 1.396(5)
C8 C25 1.405(5)
C9 C10 1.395(5)
C10 C27 1.409(5)
C10 C11 1.470(5)
C011 F013 1.335(4)
C011 F012 1.338(4)
C011 F011 1.343(4)
C11 C29 1.422(5)
C11 C12 1.437(5)
C11 Sc1 2.501(3)
C12 C13 1.458(5)
C12 Sc1 2.328(3)
C13 C14 1.441(5)
C13 C31 1.458(5)
C13 Sc1 2.278(3)
C14 C33 1.429(5)
C14 C15 1.440(5)
C14 Sc1 2.494(3)
C15 C16 1.368(5)
C16 C35 1.434(5)
C16 C17 1.541(5)
C17 C18 1.534(5)
C17 C171 1.535(5)
C17 C37 1.544(5)
C18 C19 1.397(5)
C19 C20 1.411(5)
C19 C39 1.536(5)
C20 C21 1.472(5)
C21 C22 1.444(5)
C21 C40 1.445(5)
C21 Sc2 2.419(3)
C22 C23 1.417(5)
C22 C43 1.465(5)
C22 Sc2 2.272(3)
C23 C24 1.532(5)
C23 Sc2 2.615(3)
C24 C45 1.517(5)
C24 C25 1.541(5)
C24 C241 1.564(5)
C25 C26 1.413(5)
C26 C27 1.379(5)
C26 C47 1.517(5)
C27 C28 1.536(5)
C28 C49 1.531(5)
C28 C29 1.541(5)
C28 C281 1.564(5)
C29 C30 1.396(5)
C29 Sc1 2.609(3)
C30 C31 1.425(5)
C30 C51 1.525(5)
C30 Sc1 2.542(3)
C031 F032 1.329(4)
C031 F031 1.331(4)
C031 F033 1.342(4)
C31 C32 1.428(5)
C31 Sc1 2.349(3)
C32 C33 1.421(5)
C32 C53 1.452(5)
C32 Sc1 2.689(3)
C33 C34 1.435(5)
C33 Sc1 2.771(3)
C34 C35 1.414(5)
C34 C55 1.418(5)
C35 C36 1.424(5)
C36 C57 1.410(5)
C36 C37 1.444(5)
C37 C38 1.379(5)
C38 C59 1.422(5)
C38 C39 1.533(5)
C39 C391 1.544(5)
C39 C40 1.552(5)
C40 C41 1.390(5)
C40 Sc2 2.564(3)
C41 C42 1.453(5)
C41 C60 1.462(5)
C41 Sc2 2.576(3)
C42 C63 1.425(5)
C42 C43 1.466(5)
C42 Sc2 2.391(3)
C43 C44 1.442(5)
C43 Sc2 2.267(3)
C44 C45 1.433(5)
C44 C64 1.440(5)
C44 Sc2 2.523(3)
C45 C46 1.389(5)
C46 C66 1.424(5)
C46 C47 1.537(5)
C47 C471 1.534(5)
C47 C48 1.552(5)
C48 C49 1.387(5)
C48 C67 1.408(5)
C49 C50 1.421(5)
C50 C69 1.393(5)
C50 C51 1.531(5)
C51 C511 1.547(5)
C51 C52 1.556(5)
C52 C53 1.350(5)
C52 C70 1.549(5)
C53 C54 1.541(5)
C54 C72 1.531(5)
C54 C541 1.541(5)
C54 C55 1.543(5)
C55 C56 1.387(5)
C56 C57 1.442(5)
C56 C73 1.468(5)
C57 C58 1.399(5)
C58 C59 1.420(5)
C58 C75 1.454(5)
C59 C60 1.437(5)
C60 C61 1.408(5)
C61 C75 1.432(5)
C61 C62 1.510(5)
C62 C63 1.528(5)
C62 C621 1.535(5)
C62 C77 1.538(5)
C63 C64 1.413(5)
C63 Sc2 2.815(3)
C64 C65 1.430(5)
C64 Sc2 2.868(3)
C65 C66 1.393(5)
C65 C78 1.442(5)
C66 C67 1.452(5)
C67 C68 1.414(5)
C68 C69 1.409(5)
C68 C79 1.446(5)
C69 C70 1.544(4)
C70 C71 1.552(5)
C70 C701 1.572(5)
C071 F072 1.322(4)
C071 F073 1.335(4)
C071 F071 1.337(4)
C71 C72 1.380(5)
C71 C80 1.458(5)
C71 Sc3 2.480(3)
C72 C73 1.447(5)
C72 Sc3 2.559(3)
C73 C74 1.421(5)
C73 Sc3 2.484(3)
C74 C75 1.440(5)
C74 C76 1.457(5)
C74 Sc3 2.343(3)
C75 Sc3 2.741(3)
C76 C77 1.443(5)
C76 C80 1.470(5)
C76 Sc3 2.246(3)
C77 C78 1.419(5)
C77 Sc3 2.484(3)
C78 C79 1.425(5)
C78 Sc3 2.685(3)
C79 C80 1.430(5)
C79 Sc3 2.576(3)
C80 Sc3 2.295(3)
C100 S2 1.544(5)
C100 S1 1.550(5)
C171 F173 1.322(4)
C171 F172 1.338(4)
C171 F171 1.341(4)
C241 F246 1.291(11)
C241 F243 1.325(5)
C241 F244 1.329(10)
C241 F241 1.345(5)
C241 F242 1.348(5)
C241 F245 1.363(10)
C281 F284 1.259(11)
C281 F281 1.297(4)
C281 F282 1.334(4)
C281 F286 1.340(11)
C281 F283 1.342(4)
C281 F285 1.367(12)
C391 F393 1.330(4)
C391 F392 1.333(4)
C391 F391 1.346(4)
C471 F473 1.319(4)
C471 F472 1.323(4)
C471 F471 1.334(4)
C511 F514 1.283(13)
C511 F511 1.313(4)
C511 F513 1.338(4)
C511 F512 1.346(4)
C511 F516 1.371(14)
C511 F515 1.384(13)
C541 F543 1.336(4)
C541 F541 1.338(4)
C541 F542 1.338(4)
C621 F622 1.336(4)
C621 F623 1.337(4)
C621 F621 1.338(4)
C701 F704 1.281(13)
C701 F705 1.306(13)
C701 F701 1.314(4)
C701 F702 1.332(4)
C701 F706 1.339(13)
C701 F703 1.344(4)
N Sc3 2.001(3)
N Sc1 2.038(3)
N Sc2 2.045(3)
Sc1 Sc3 3.4876(9)
Sc2 Sc3 3.2153(10)
